data_1514494
loop_
_publ_author_name
'Wong, Janice L.'
'S\'anchez, Ra\'ul Hern\'andez'
'Logan, Jennifer Glancy'
'Zarkesh, Ryan A.'
'Ziller, Joseph W.'
'Heyduk, Alan F.'

_publ_section_title
;
 Disulfide reductive elimination from an iron(iii) complex
;
_journal_issue 4
_journal_name_full 'Chemical Science'
_journal_page_first 1906
_journal_paper_doi 10.1039/c3sc22335c
_journal_volume 4
_journal_year 2013
_chemical_absolute_configuration ad
_chemical_formula_sum 'C45 H58 Fe N5 O2'
_chemical_formula_weight 756.81
_chemical_name_systematic
;
{[ONOcat]Fe(py)}2
;
_space_group_IT_number 4
_symmetry_cell_setting monoclinic
_symmetry_space_group_name_Hall 'P 2yb'
_symmetry_space_group_name_H-M 'P 1 21 1'
_atom_sites_solution_hydrogens geom
_atom_sites_solution_primary direct
_atom_sites_solution_secondary difmap
_audit_creation_method SHELXTL
_cell_angle_alpha 90.00
_cell_angle_beta 97.6912(5)
_cell_angle_gamma 90.00
_cell_formula_units_Z 4
_cell_length_a 14.0101(6)
_cell_length_b 15.7187(7)
_cell_length_c 19.9340(8)
_cell_measurement_reflns_used 9569
_cell_measurement_temperature 88(2)
_cell_measurement_theta_max 28.17
_cell_measurement_theta_min 2.37
_cell_volume 4350.4(3)
_computing_cell_refinement 'Bruker SAINT'
_computing_data_collection 'Bruker APEX2'
_computing_data_reduction 'Bruker SAINT'
_computing_molecular_graphics 'Bruker SHELXTL'
_computing_publication_material 'Bruker SHELXTL'
_computing_structure_refinement 'SHELXL-97 (Sheldrick, 2008)'
_computing_structure_solution 'SHELXS-97 (Sheldrick, 2008)'
_diffrn_ambient_temperature 88(2)
_diffrn_measured_fraction_theta_full 0.998
_diffrn_measured_fraction_theta_max 0.996
_diffrn_measurement_device_type 'Bruker APEX-II CCD'
_diffrn_measurement_method '\f and \w scans'
_diffrn_radiation_monochromator graphite
_diffrn_radiation_source 'fine-focus sealed tube'
_diffrn_radiation_type MoK\a
_diffrn_radiation_wavelength 0.71073
_diffrn_reflns_av_R_equivalents 0.0294
_diffrn_reflns_av_sigmaI/netI 0.0394
_diffrn_reflns_limit_h_max 17
_diffrn_reflns_limit_h_min -17
_diffrn_reflns_limit_k_max 19
_diffrn_reflns_limit_k_min -19
_diffrn_reflns_limit_l_max 24
_diffrn_reflns_limit_l_min -24
_diffrn_reflns_number 47597
_diffrn_reflns_theta_full 25.50
_diffrn_reflns_theta_max 26.37
_diffrn_reflns_theta_min 1.47
_exptl_absorpt_coefficient_mu 0.387
_exptl_absorpt_correction_T_max 0.9757
_exptl_absorpt_correction_T_min 0.9065
_exptl_absorpt_correction_type numerical
_exptl_absorpt_process_details 'Bruker SADABS'
_exptl_crystal_colour purple
_exptl_crystal_density_diffrn 1.156
_exptl_crystal_density_meas ?
_exptl_crystal_density_method 'not measured'
_exptl_crystal_description plate
_exptl_crystal_F_000 1620
_exptl_crystal_size_max 0.26
_exptl_crystal_size_mid 0.25
_exptl_crystal_size_min 0.06
_refine_diff_density_max 0.628
_refine_diff_density_min -0.321
_refine_diff_density_rms 0.046
_refine_ls_abs_structure_details 'Flack H D (1983), Acta Cryst. A39, 876-881'
_refine_ls_abs_structure_Flack -0.002(8)
_refine_ls_extinction_method none
_refine_ls_goodness_of_fit_ref 1.014
_refine_ls_hydrogen_treatment constr
_refine_ls_matrix_type full
_refine_ls_number_parameters 981
_refine_ls_number_reflns 17560
_refine_ls_number_restraints 1
_refine_ls_restrained_S_all 1.014
_refine_ls_R_factor_all 0.0426
_refine_ls_R_factor_gt 0.0354
_refine_ls_shift/su_max 0.002
_refine_ls_shift/su_mean 0.000
_refine_ls_structure_factor_coef Fsqd
_refine_ls_weighting_details 'calc w=1/[\s^2^(Fo^2^)+(0.0469P)^2^+1.0368P] where P=(Fo^2^+2Fc^2^)/3'
_refine_ls_weighting_scheme calc
_refine_ls_wR_factor_gt 0.0841
_refine_ls_wR_factor_ref 0.0877
_reflns_number_gt 15850
_reflns_number_total 17560
_reflns_threshold_expression >2sigma(I)
_cod_data_source_file c3sc22335c.txt
_cod_data_source_block afh343
_cod_depositor_comments
;
The following automatic conversions were performed:

'_symmetry_cell_setting' value 'Monoclinic' changed to 'monoclinic'
according to
/usr/data/users/saulius/automatic-downloads/retrospective/RSC/lib/dictionaries/cif_core.dic
dictionary named 'cif_core.dic' version 2.4.2 from 2011-04-26.

Automatic conversion script
Id: cif_fix_values 2281 2013-09-26 08:29:07Z andrius 

The following automatic conversions were performed:

'_exptl_crystal_density_meas' value 'not_measured' was changed to '?'
- the value is perceived as not measured.

Automatic conversion script
Id: cif_fix_values 3008 2015-01-20 13:52:24Z robertas 
;
_cod_original_sg_symbol_H-M P2(1)
_cod_database_code 1514494

loop_
_symmetry_equiv_pos_as_xyz
'x, y, z'
'-x, y+1/2, -z'

loop_
_atom_site_label
_atom_site_type_symbol
_atom_site_fract_x
_atom_site_fract_y
_atom_site_fract_z
_atom_site_U_iso_or_equiv
_atom_site_adp_type
_atom_site_occupancy
_atom_site_symmetry_multiplicity
_atom_site_calc_flag
_atom_site_refinement_flags
Fe1 Fe 0.54164(2) 0.800296(18) 0.588091(15) 0.01320(7) Uani 1 1 d .
O1 O 0.62383(10) 0.83380(9) 0.52100(7) 0.0148(3) Uani 1 1 d .
O2 O 0.43309(11) 0.76229(10) 0.63217(7) 0.0154(3) Uani 1 1 d .
N1 N 0.44635(12) 0.78534(12) 0.50601(9) 0.0140(4) Uani 1 1 d .
N2 N 0.64518(13) 0.81349(12) 0.67702(9) 0.0181(4) Uani 1 1 d .
N3 N 0.59651(13) 0.66588(12) 0.58489(9) 0.0162(4) Uani 1 1 d .
N4 N 0.50094(13) 0.93612(12) 0.60257(9) 0.0162(4) Uani 1 1 d .
C1 C 0.58089(16) 0.82975(13) 0.45661(11) 0.0144(4) Uani 1 1 d .
C2 C 0.62993(16) 0.85121(13) 0.40176(11) 0.0148(4) Uani 1 1 d .
C3 C 0.57871(16) 0.84553(14) 0.33652(11) 0.0173(5) Uani 1 1 d .
H3A H 0.6111 0.8594 0.2990 0.021 Uiso 1 1 calc R
C4 C 0.48215(16) 0.82041(14) 0.32402(11) 0.0171(5) Uani 1 1 d .
C5 C 0.43477(15) 0.79881(15) 0.37891(11) 0.0156(4) Uani 1 1 d .
H5A H 0.3695 0.7808 0.3711 0.019 Uiso 1 1 calc R
C6 C 0.48210(15) 0.80335(15) 0.44554(10) 0.0141(4) Uani 1 1 d .
C7 C 0.73577(16) 0.88069(14) 0.41420(11) 0.0180(5) Uani 1 1 d .
C8 C 0.77503(17) 0.90121(15) 0.34767(11) 0.0215(5) Uani 1 1 d .
H8A H 0.7389 0.9490 0.3252 0.032 Uiso 1 1 calc R
H8B H 0.7679 0.8512 0.3180 0.032 Uiso 1 1 calc R
H8C H 0.8433 0.9165 0.3574 0.032 Uiso 1 1 calc R
C9 C 0.79993(16) 0.81037(17) 0.45009(12) 0.0244(5) Uani 1 1 d .
H9A H 0.7827 0.8014 0.4956 0.037 Uiso 1 1 calc R
H9B H 0.8676 0.8276 0.4534 0.037 Uiso 1 1 calc R
H9C H 0.7903 0.7574 0.4241 0.037 Uiso 1 1 calc R
C10 C 0.74575(17) 0.96180(15) 0.45754(12) 0.0228(5) Uani 1 1 d .
H10A H 0.7271 0.9496 0.5022 0.034 Uiso 1 1 calc R
H10B H 0.7037 1.0062 0.4353 0.034 Uiso 1 1 calc R
H10C H 0.8128 0.9814 0.4627 0.034 Uiso 1 1 calc R
C11 C 0.42943(17) 0.81921(16) 0.25103(11) 0.0230(5) Uani 1 1 d .
C12 C 0.4307(2) 0.90884(19) 0.22102(14) 0.0414(7) Uani 1 1 d .
H12A H 0.4031 0.9492 0.2506 0.062 Uiso 1 1 calc R
H12B H 0.3925 0.9095 0.1761 0.062 Uiso 1 1 calc R
H12C H 0.4972 0.9252 0.2171 0.062 Uiso 1 1 calc R
C13 C 0.4789(2) 0.7576(2) 0.20694(13) 0.0370(7) Uani 1 1 d .
H13A H 0.4825 0.7009 0.2277 0.055 Uiso 1 1 calc R
H13B H 0.5441 0.7780 0.2032 0.055 Uiso 1 1 calc R
H13C H 0.4417 0.7544 0.1617 0.055 Uiso 1 1 calc R
C14 C 0.32455(18) 0.7903(2) 0.24804(13) 0.0379(7) Uani 1 1 d .
H14A H 0.2898 0.8298 0.2741 0.057 Uiso 1 1 calc R
H14B H 0.3226 0.7331 0.2672 0.057 Uiso 1 1 calc R
H14C H 0.2941 0.7896 0.2008 0.057 Uiso 1 1 calc R
C15 C 0.35312(16) 0.74481(14) 0.58983(11) 0.0150(5) Uani 1 1 d .
C16 C 0.26950(16) 0.71386(14) 0.61290(11) 0.0168(5) Uani 1 1 d .
C17 C 0.18896(16) 0.69765(14) 0.56493(12) 0.0194(5) Uani 1 1 d .
H17A H 0.1322 0.6763 0.5802 0.023 Uiso 1 1 calc R
C18 C 0.18849(16) 0.71142(15) 0.49591(12) 0.0195(5) Uani 1 1 d .
C19 C 0.27252(16) 0.74180(15) 0.47331(11) 0.0184(5) Uani 1 1 d .
H19A H 0.2730 0.7518 0.4263 0.022 Uiso 1 1 calc R
C20 C 0.35599(15) 0.75775(14) 0.51857(11) 0.0152(4) Uani 1 1 d .
C21 C 0.26714(16) 0.69882(14) 0.68928(11) 0.0189(5) Uani 1 1 d .
C22 C 0.16977(18) 0.66232(16) 0.70299(13) 0.0251(5) Uani 1 1 d .
H22A H 0.1182 0.7021 0.6863 0.038 Uiso 1 1 calc R
H22B H 0.1706 0.6539 0.7518 0.038 Uiso 1 1 calc R
H22C H 0.1585 0.6077 0.6796 0.038 Uiso 1 1 calc R
C23 C 0.28254(18) 0.78235(15) 0.72885(12) 0.0248(5) Uani 1 1 d .
H23A H 0.2326 0.8233 0.7112 0.037 Uiso 1 1 calc R
H23B H 0.3461 0.8056 0.7238 0.037 Uiso 1 1 calc R
H23C H 0.2788 0.7716 0.7769 0.037 Uiso 1 1 calc R
C24 C 0.34626(17) 0.63493(15) 0.71752(12) 0.0228(5) Uani 1 1 d .
H24A H 0.3389 0.5823 0.6910 0.034 Uiso 1 1 calc R
H24B H 0.3403 0.6224 0.7649 0.034 Uiso 1 1 calc R
H24C H 0.4098 0.6596 0.7145 0.034 Uiso 1 1 calc R
C25 C 0.09862(17) 0.69574(17) 0.44376(13) 0.0260(5) Uani 1 1 d .
C26 C 0.01454(18) 0.65883(19) 0.47539(14) 0.0331(6) Uani 1 1 d .
H26A H 0.0325 0.6028 0.4947 0.050 Uiso 1 1 calc R
H26B H -0.0415 0.6530 0.4406 0.050 Uiso 1 1 calc R
H26C H -0.0014 0.6969 0.5112 0.050 Uiso 1 1 calc R
C27 C 0.12281(19) 0.6347(2) 0.38889(14) 0.0367(7) Uani 1 1 d .
H27A H 0.1464 0.5809 0.4097 0.055 Uiso 1 1 calc R
H27B H 0.1727 0.6600 0.3651 0.055 Uiso 1 1 calc R
H27C H 0.0649 0.6241 0.3566 0.055 Uiso 1 1 calc R
C28 C 0.06572(18) 0.78247(19) 0.41107(14) 0.0347(6) Uani 1 1 d .
H28A H 0.0533 0.8226 0.4465 0.052 Uiso 1 1 calc R
H28B H 0.0067 0.7743 0.3794 0.052 Uiso 1 1 calc R
H28C H 0.1164 0.8052 0.3867 0.052 Uiso 1 1 calc R
C29 C 0.73771(17) 0.83066(15) 0.67270(12) 0.0224(5) Uani 1 1 d .
H29A H 0.7562 0.8405 0.6292 0.027 Uiso 1 1 calc R
C30 C 0.80746(19) 0.83479(16) 0.72833(14) 0.0293(6) Uani 1 1 d .
H30A H 0.8725 0.8474 0.7234 0.035 Uiso 1 1 calc R
C31 C 0.7807(2) 0.82021(16) 0.79130(14) 0.0330(6) Uani 1 1 d .
H31A H 0.8273 0.8218 0.8306 0.040 Uiso 1 1 calc R
C32 C 0.68488(19) 0.80324(18) 0.79678(13) 0.0319(6) Uani 1 1 d .
H32A H 0.6649 0.7940 0.8399 0.038 Uiso 1 1 calc R
C33 C 0.61884(17) 0.79990(16) 0.73878(11) 0.0239(5) Uani 1 1 d .
H33A H 0.5533 0.7877 0.7425 0.029 Uiso 1 1 calc R
C34 C 0.67679(17) 0.64780(15) 0.55839(12) 0.0207(5) Uani 1 1 d .
H34A H 0.7151 0.6936 0.5461 0.025 Uiso 1 1 calc R
C35 C 0.70708(17) 0.56520(17) 0.54797(12) 0.0238(5) Uani 1 1 d .
H35A H 0.7653 0.5551 0.5297 0.029 Uiso 1 1 calc R
C36 C 0.65118(17) 0.49810(15) 0.56467(12) 0.0216(5) Uani 1 1 d .
H36A H 0.6694 0.4410 0.5573 0.026 Uiso 1 1 calc R
C37 C 0.56797(18) 0.51591(16) 0.59243(12) 0.0216(5) Uani 1 1 d .
H37A H 0.5284 0.4712 0.6051 0.026 Uiso 1 1 calc R
C38 C 0.54332(17) 0.60007(15) 0.60140(12) 0.0182(5) Uani 1 1 d .
H38A H 0.4859 0.6118 0.6202 0.022 Uiso 1 1 calc R
C39 C 0.54665(16) 0.99997(15) 0.57480(12) 0.0187(5) Uani 1 1 d .
H39A H 0.5994 0.9865 0.5513 0.022 Uiso 1 1 calc R
C40 C 0.51990(17) 1.08442(15) 0.57914(12) 0.0204(5) Uani 1 1 d .
H40A H 0.5543 1.1277 0.5594 0.024 Uiso 1 1 calc R
C41 C 0.44271(17) 1.10519(15) 0.61248(11) 0.0198(5) Uani 1 1 d .
H41A H 0.4232 1.1627 0.6162 0.024 Uiso 1 1 calc R
C42 C 0.39460(16) 1.03971(14) 0.64040(11) 0.0209(5) Uani 1 1 d .
H42A H 0.3409 1.0516 0.6633 0.025 Uiso 1 1 calc R
C43 C 0.42581(16) 0.95680(14) 0.63449(12) 0.0196(5) Uani 1 1 d .
H43A H 0.3924 0.9125 0.6539 0.024 Uiso 1 1 calc R
Fe2 Fe 0.93798(2) 0.056239(18) 0.915347(15) 0.01392(7) Uani 1 1 d .
O3 O 0.87573(11) 0.02398(10) 0.99371(7) 0.0168(3) Uani 1 1 d .
O4 O 1.03280(11) 0.09403(10) 0.85863(7) 0.0164(3) Uani 1 1 d .
N5 N 1.04948(13) 0.07190(12) 0.98798(9) 0.0148(4) Uani 1 1 d .
N6 N 0.80878(13) 0.03738(12) 0.84369(9) 0.0181(4) Uani 1 1 d .
N7 N 0.97612(13) -0.07943(12) 0.89613(9) 0.0164(4) Uani 1 1 d .
N8 N 0.88148(13) 0.19021(12) 0.91892(9) 0.0169(4) Uani 1 1 d .
C44 C 0.93205(16) 0.02781(14) 1.05330(11) 0.0155(5) Uani 1 1 d .
C45 C 0.89824(16) 0.00583(14) 1.11454(11) 0.0165(5) Uani 1 1 d .
C46 C 0.96214(16) 0.01359(14) 1.17413(11) 0.0171(5) Uani 1 1 d .
H46A H 0.9398 -0.0007 1.2156 0.021 Uiso 1 1 calc R
C47 C 1.05741(15) 0.04132(14) 1.17612(11) 0.0157(4) Uani 1 1 d .
C48 C 1.09032(15) 0.06174(16) 1.11522(11) 0.0168(4) Uani 1 1 d .
H48A H 1.1548 0.0808 1.1157 0.020 Uiso 1 1 calc R
C49 C 1.02993(15) 0.05477(16) 1.05275(11) 0.0159(4) Uani 1 1 d .
C50 C 0.79385(17) -0.02569(15) 1.11428(12) 0.0209(5) Uani 1 1 d .
C51 C 0.77340(17) -0.04762(15) 1.18584(12) 0.0227(5) Uani 1 1 d .
H51A H 0.8179 -0.0921 1.2049 0.034 Uiso 1 1 calc R
H51B H 0.7070 -0.0680 1.1840 0.034 Uiso 1 1 calc R
H51C H 0.7822 0.0033 1.2144 0.034 Uiso 1 1 calc R
C52 C 0.77651(19) -0.10645(17) 1.07095(12) 0.0289(6) Uani 1 1 d .
H52A H 0.8231 -0.1503 1.0884 0.043 Uiso 1 1 calc R
H52B H 0.7844 -0.0933 1.0240 0.043 Uiso 1 1 calc R
H52C H 0.7110 -0.1273 1.0728 0.043 Uiso 1 1 calc R
C53 C 0.72165(17) 0.04422(18) 1.08654(12) 0.0289(6) Uani 1 1 d .
H53A H 0.6559 0.0248 1.0894 0.043 Uiso 1 1 calc R
H53B H 0.7288 0.0560 1.0392 0.043 Uiso 1 1 calc R
H53C H 0.7345 0.0962 1.1134 0.043 Uiso 1 1 calc R
C54 C 1.12253(16) 0.04689(16) 1.24446(11) 0.0192(5) Uani 1 1 d .
C55 C 1.1257(2) -0.04031(17) 1.27975(13) 0.0349(6) Uani 1 1 d .
H55A H 1.1674 -0.0369 1.3233 0.052 Uiso 1 1 calc R
H55B H 1.1513 -0.0830 1.2511 0.052 Uiso 1 1 calc R
H55C H 1.0605 -0.0566 1.2874 0.052 Uiso 1 1 calc R
C56 C 1.08231(18) 0.11251(17) 1.29003(12) 0.0281(6) Uani 1 1 d .
H56A H 1.1248 0.1163 1.3332 0.042 Uiso 1 1 calc R
H56B H 1.0178 0.0950 1.2984 0.042 Uiso 1 1 calc R
H56C H 1.0786 0.1682 1.2677 0.042 Uiso 1 1 calc R
C57 C 1.22572(17) 0.0727(2) 1.23657(12) 0.0335(7) Uani 1 1 d .
H57A H 1.2645 0.0751 1.2812 0.050 Uiso 1 1 calc R
H57B H 1.2253 0.1288 1.2151 0.050 Uiso 1 1 calc R
H57C H 1.2535 0.0308 1.2083 0.050 Uiso 1 1 calc R
C58 C 1.12049(16) 0.10787(14) 0.89200(11) 0.0147(4) Uani 1 1 d .
C59 C 1.19867(16) 0.13535(14) 0.85877(11) 0.0164(5) Uani 1 1 d .
C60 C 1.28745(17) 0.14590(16) 0.89734(12) 0.0221(5) Uani 1 1 d .
H60A H 1.3398 0.1646 0.8753 0.027 Uiso 1 1 calc R
C61 C 1.30468(17) 0.13049(17) 0.96751(12) 0.0249(5) Uani 1 1 d .
C62 C 1.22692(17) 0.10571(16) 0.99950(12) 0.0224(5) Uani 1 1 d .
H62A H 1.2367 0.0955 1.0469 0.027 Uiso 1 1 calc R
C63 C 1.13458(16) 0.09539(14) 0.96391(11) 0.0160(5) Uani 1 1 d .
C64 C 1.18310(16) 0.15138(14) 0.78168(11) 0.0171(5) Uani 1 1 d .
C65 C 1.27502(17) 0.18550(15) 0.75737(12) 0.0218(5) Uani 1 1 d .
H65A H 1.2642 0.1927 0.7081 0.033 Uiso 1 1 calc R
H65B H 1.3278 0.1452 0.7696 0.033 Uiso 1 1 calc R
H65C H 1.2918 0.2405 0.7789 0.033 Uiso 1 1 calc R
C66 C 1.15487(17) 0.06891(15) 0.74284(11) 0.0233(5) Uani 1 1 d .
H66A H 1.1475 0.0802 0.6941 0.035 Uiso 1 1 calc R
H66B H 1.0938 0.0478 0.7553 0.035 Uiso 1 1 calc R
H66C H 1.2052 0.0261 0.7543 0.035 Uiso 1 1 calc R
C67 C 1.10363(16) 0.21797(15) 0.76324(12) 0.0206(5) Uani 1 1 d .
H67A H 1.1013 0.2337 0.7155 0.031 Uiso 1 1 calc R
H67B H 1.1175 0.2686 0.7916 0.031 Uiso 1 1 calc R
H67C H 1.0414 0.1941 0.7709 0.031 Uiso 1 1 calc R
C68 C 1.40637(19) 0.1445(2) 1.00641(13) 0.0381(7) Uani 1 1 d .
C69 C 1.4295(3) 0.2438(2) 1.0078(2) 0.0620(10) Uani 1 1 d .
H69A H 1.4944 0.2534 1.0316 0.093 Uiso 1 1 calc R
H69B H 1.3825 0.2739 1.0313 0.093 Uiso 1 1 calc R
H69C H 1.4257 0.2651 0.9613 0.093 Uiso 1 1 calc R
C70 C 1.4151(2) 0.1166(3) 1.07844(15) 0.0492(9) Uani 1 1 d .
H70A H 1.4000 0.0558 1.0803 0.074 Uiso 1 1 calc R
H70B H 1.3701 0.1491 1.1020 0.074 Uiso 1 1 calc R
H70C H 1.4811 0.1265 1.1003 0.074 Uiso 1 1 calc R
C71 C 1.4830(2) 0.1059(3) 0.96974(16) 0.0588(11) Uani 1 1 d .
H71A H 1.4771 0.0438 0.9699 0.088 Uiso 1 1 calc R
H71B H 1.5467 0.1224 0.9925 0.088 Uiso 1 1 calc R
H71C H 1.4751 0.1265 0.9229 0.088 Uiso 1 1 calc R
C72 C 0.80589(17) 0.05112(16) 0.77707(11) 0.0235(5) Uani 1 1 d .
H72A H 0.8639 0.0651 0.7598 0.028 Uiso 1 1 calc R
C73 C 0.72151(18) 0.04567(18) 0.73257(13) 0.0310(6) Uani 1 1 d .
H73A H 0.7219 0.0547 0.6855 0.037 Uiso 1 1 calc R
C74 C 0.6367(2) 0.02694(16) 0.75757(14) 0.0331(6) Uani 1 1 d .
H74A H 0.5777 0.0239 0.7280 0.040 Uiso 1 1 calc R
C75 C 0.63877(18) 0.01281(17) 0.82583(14) 0.0311(6) Uani 1 1 d .
H75A H 0.5812 -0.0002 0.8441 0.037 Uiso 1 1 calc R
C76 C 0.72556(17) 0.01777(16) 0.86738(13) 0.0259(5) Uani 1 1 d .
H76A H 0.7269 0.0070 0.9144 0.031 Uiso 1 1 calc R
C77 C 1.01722(17) -0.10141(15) 0.84185(12) 0.0227(5) Uani 1 1 d .
H77A H 1.0277 -0.0584 0.8102 0.027 Uiso 1 1 calc R
C78 C 1.04532(17) -0.18380(15) 0.82947(12) 0.0246(5) Uani 1 1 d .
H78A H 1.0741 -0.1968 0.7902 0.029 Uiso 1 1 calc R
C79 C 1.03071(16) -0.24706(15) 0.87557(12) 0.0216(5) Uani 1 1 d .
H79A H 1.0493 -0.3041 0.8685 0.026 Uiso 1 1 calc R
C80 C 0.98859(17) -0.22537(15) 0.93193(12) 0.0213(5) Uani 1 1 d .
H80A H 0.9776 -0.2673 0.9644 0.026 Uiso 1 1 calc R
C81 C 0.96265(17) -0.14127(15) 0.94036(12) 0.0193(5) Uani 1 1 d .
H81A H 0.9339 -0.1267 0.9794 0.023 Uiso 1 1 calc R
C82 C 0.80407(17) 0.20822(16) 0.94912(12) 0.0224(5) Uani 1 1 d .
H82A H 0.7700 0.1626 0.9662 0.027 Uiso 1 1 calc R
C83 C 0.77179(18) 0.28955(16) 0.95653(13) 0.0264(5) Uani 1 1 d .
H83A H 0.7162 0.2995 0.9780 0.032 Uiso 1 1 calc R
C84 C 0.82067(18) 0.35691(17) 0.93261(12) 0.0259(5) Uani 1 1 d .
H84A H 0.7997 0.4138 0.9375 0.031 Uiso 1 1 calc R
C85 C 0.90098(18) 0.33966(15) 0.90137(12) 0.0218(5) Uani 1 1 d .
H85A H 0.9364 0.3846 0.8845 0.026 Uiso 1 1 calc R
C86 C 0.92887(17) 0.25567(16) 0.89515(12) 0.0202(5) Uani 1 1 d .
H86A H 0.9836 0.2439 0.8732 0.024 Uiso 1 1 calc R
C87 C 0.1438(2) 0.92366(19) 0.57515(16) 0.0414(7) Uani 1 1 d .
H87A H 0.1861 0.9664 0.5995 0.062 Uiso 1 1 calc R
H87B H 0.1132 0.9476 0.5322 0.062 Uiso 1 1 calc R
H87C H 0.1819 0.8737 0.5661 0.062 Uiso 1 1 calc R
C88 C 0.0702(3) 0.8989(2) 0.61610(17) 0.0475(8) Uani 1 1 d .
N9 N 0.0156(3) 0.8805(2) 0.65051(18) 0.0778(10) Uani 1 1 d .
C89 C 0.2876(2) -0.0789(2) 0.89498(18) 0.0503(9) Uani 1 1 d .
H89A H 0.2477 -0.0287 0.9003 0.075 Uiso 1 1 calc R
H89B H 0.3220 -0.0953 0.9391 0.075 Uiso 1 1 calc R
H89C H 0.2464 -0.1260 0.8764 0.075 Uiso 1 1 calc R
C90 C 0.3562(2) -0.0591(2) 0.84947(16) 0.0414(7) Uani 1 1 d .
N10 N 0.4076(2) -0.0411(2) 0.81128(18) 0.0735(10) Uani 1 1 d .

loop_
_atom_site_aniso_label
_atom_site_aniso_U_11
_atom_site_aniso_U_22
_atom_site_aniso_U_33
_atom_site_aniso_U_23
_atom_site_aniso_U_13
_atom_site_aniso_U_12
Fe1 0.01480(15) 0.01199(16) 0.01309(15) 0.00057(12) 0.00293(11) -0.00171(12)
O1 0.0161(8) 0.0146(8) 0.0138(7) 0.0010(6) 0.0027(6) -0.0012(6)
O2 0.0190(8) 0.0135(8) 0.0144(8) 0.0004(6) 0.0048(6) -0.0033(6)
N1 0.0148(9) 0.0113(10) 0.0162(9) -0.0004(7) 0.0036(7) -0.0001(7)
N2 0.0217(10) 0.0122(9) 0.0198(10) -0.0017(8) -0.0001(7) 0.0001(8)
N3 0.0189(9) 0.0153(10) 0.0140(9) 0.0003(7) 0.0007(7) -0.0023(7)
N4 0.0180(9) 0.0154(10) 0.0149(9) -0.0020(8) 0.0013(7) -0.0019(8)
C1 0.0196(11) 0.0090(10) 0.0150(11) 0.0005(8) 0.0038(9) 0.0037(8)
C2 0.0192(11) 0.0095(11) 0.0164(11) 0.0021(8) 0.0052(9) 0.0033(8)
C3 0.0224(12) 0.0152(11) 0.0157(11) 0.0028(9) 0.0083(9) 0.0054(9)
C4 0.0217(12) 0.0148(12) 0.0149(11) -0.0008(8) 0.0025(9) 0.0065(9)
C5 0.0157(10) 0.0123(11) 0.0187(11) -0.0020(10) 0.0020(8) 0.0008(9)
C6 0.0201(11) 0.0084(10) 0.0143(10) 0.0022(9) 0.0048(8) 0.0044(9)
C7 0.0189(11) 0.0179(12) 0.0186(12) 0.0029(9) 0.0075(9) 0.0002(9)
C8 0.0260(12) 0.0197(12) 0.0210(12) 0.0006(9) 0.0109(10) -0.0008(10)
C9 0.0189(11) 0.0287(13) 0.0268(12) 0.0057(11) 0.0071(9) 0.0021(10)
C10 0.0252(13) 0.0217(13) 0.0234(13) -0.0025(10) 0.0100(10) -0.0070(10)
C11 0.0220(12) 0.0316(14) 0.0155(11) 0.0014(10) 0.0026(9) 0.0077(10)
C12 0.0528(19) 0.0387(17) 0.0301(15) 0.0130(13) -0.0034(13) 0.0101(14)
C13 0.0365(16) 0.0508(18) 0.0225(14) -0.0129(12) -0.0001(12) 0.0125(13)
C14 0.0216(13) 0.072(2) 0.0185(13) 0.0008(14) -0.0022(10) 0.0067(14)
C15 0.0156(11) 0.0101(11) 0.0195(12) -0.0027(8) 0.0032(9) 0.0001(8)
C16 0.0208(12) 0.0123(11) 0.0187(12) -0.0004(9) 0.0075(9) 0.0015(9)
C17 0.0165(11) 0.0165(11) 0.0267(13) -0.0014(9) 0.0086(9) -0.0016(9)
C18 0.0147(11) 0.0192(12) 0.0245(12) -0.0049(9) 0.0027(9) -0.0006(9)
C19 0.0177(11) 0.0217(12) 0.0157(11) -0.0016(9) 0.0021(9) 0.0020(9)
C20 0.0161(11) 0.0111(11) 0.0192(11) -0.0015(9) 0.0049(9) 0.0005(8)
C21 0.0215(12) 0.0177(11) 0.0189(12) 0.0000(9) 0.0074(9) -0.0050(9)
C22 0.0263(13) 0.0246(13) 0.0271(13) 0.0005(10) 0.0132(10) -0.0065(10)
C23 0.0333(13) 0.0242(13) 0.0188(12) -0.0030(9) 0.0108(10) -0.0045(10)
C24 0.0260(13) 0.0249(13) 0.0187(12) 0.0040(10) 0.0074(10) -0.0048(10)
C25 0.0170(12) 0.0330(14) 0.0273(13) -0.0001(11) 0.0000(10) -0.0011(10)
C26 0.0178(12) 0.0442(17) 0.0365(15) -0.0006(12) 0.0001(11) -0.0056(11)
C27 0.0241(14) 0.0522(18) 0.0320(15) -0.0157(13) -0.0032(11) -0.0056(12)
C28 0.0228(13) 0.0471(18) 0.0324(15) 0.0030(12) -0.0032(11) -0.0023(12)
C29 0.0213(12) 0.0184(12) 0.0272(13) -0.0034(10) 0.0019(10) -0.0027(9)
C30 0.0269(14) 0.0226(13) 0.0359(15) -0.0014(11) -0.0053(11) -0.0004(10)
C31 0.0383(15) 0.0226(14) 0.0326(15) -0.0002(11) -0.0160(12) 0.0001(11)
C32 0.0428(15) 0.0301(14) 0.0213(13) 0.0051(11) -0.0012(11) -0.0048(13)
C33 0.0294(13) 0.0229(12) 0.0184(11) 0.0000(10) -0.0004(9) -0.0043(11)
C34 0.0233(12) 0.0169(12) 0.0223(12) 0.0003(10) 0.0044(10) -0.0016(9)
C35 0.0210(11) 0.0223(14) 0.0290(13) 0.0009(11) 0.0073(10) 0.0037(10)
C36 0.0289(13) 0.0106(11) 0.0250(13) -0.0013(9) 0.0024(10) 0.0018(9)
C37 0.0250(13) 0.0168(12) 0.0230(13) 0.0011(9) 0.0034(10) -0.0052(10)
C38 0.0194(12) 0.0151(12) 0.0206(12) -0.0004(9) 0.0041(9) -0.0022(9)
C39 0.0201(12) 0.0200(13) 0.0172(12) 0.0000(9) 0.0067(9) -0.0033(9)
C40 0.0264(13) 0.0149(12) 0.0202(12) 0.0032(9) 0.0043(10) -0.0038(9)
C41 0.0245(12) 0.0156(12) 0.0188(12) -0.0002(9) 0.0009(9) 0.0008(9)
C42 0.0210(11) 0.0189(12) 0.0238(12) -0.0033(9) 0.0071(9) -0.0005(9)
C43 0.0207(12) 0.0194(12) 0.0195(12) 0.0009(9) 0.0049(9) -0.0037(9)
Fe2 0.01642(15) 0.01277(16) 0.01276(16) 0.00063(12) 0.00270(12) -0.00037(13)
O3 0.0188(8) 0.0168(8) 0.0153(8) 0.0019(6) 0.0038(6) 0.0005(6)
O4 0.0170(8) 0.0172(8) 0.0148(8) 0.0009(6) 0.0017(6) -0.0016(6)
N5 0.0168(9) 0.0127(10) 0.0149(9) 0.0012(7) 0.0025(7) 0.0007(7)
N6 0.0187(9) 0.0135(10) 0.0217(10) -0.0028(8) 0.0014(8) 0.0010(7)
N7 0.0166(9) 0.0151(10) 0.0171(10) 0.0019(7) 0.0007(7) -0.0011(7)
N8 0.0199(10) 0.0154(10) 0.0152(9) 0.0007(8) 0.0015(7) -0.0012(7)
C44 0.0200(11) 0.0133(11) 0.0130(11) 0.0004(8) 0.0020(9) 0.0038(8)
C45 0.0213(12) 0.0113(11) 0.0183(11) 0.0010(9) 0.0081(9) 0.0038(9)
C46 0.0236(12) 0.0134(11) 0.0150(11) 0.0027(9) 0.0051(9) 0.0058(9)
C47 0.0197(11) 0.0129(11) 0.0145(10) -0.0003(8) 0.0027(8) 0.0069(8)
C48 0.0167(11) 0.0145(11) 0.0193(11) -0.0002(10) 0.0030(8) 0.0050(10)
C49 0.0229(11) 0.0101(11) 0.0156(11) 0.0003(10) 0.0056(9) 0.0038(10)
C50 0.0244(12) 0.0210(12) 0.0185(12) 0.0045(9) 0.0072(10) 0.0023(10)
C51 0.0236(13) 0.0235(13) 0.0228(13) 0.0042(10) 0.0099(10) 0.0008(10)
C52 0.0346(14) 0.0310(14) 0.0224(13) 0.0020(11) 0.0084(11) -0.0112(11)
C53 0.0212(12) 0.0408(16) 0.0260(13) 0.0125(12) 0.0077(10) 0.0080(11)
C54 0.0226(11) 0.0201(12) 0.0149(11) 0.0005(9) 0.0028(9) 0.0065(10)
C55 0.0499(18) 0.0289(15) 0.0231(14) 0.0061(11) -0.0059(12) 0.0084(12)
C56 0.0269(13) 0.0360(15) 0.0201(12) -0.0077(11) -0.0014(10) 0.0083(11)
C57 0.0223(13) 0.061(2) 0.0165(12) 0.0012(12) 0.0014(10) 0.0064(12)
C58 0.0169(11) 0.0102(11) 0.0167(11) -0.0008(8) 0.0016(9) 0.0041(8)
C59 0.0205(11) 0.0156(11) 0.0136(11) -0.0005(9) 0.0042(9) 0.0014(9)
C60 0.0174(12) 0.0296(14) 0.0205(12) 0.0013(10) 0.0067(9) 0.0005(10)
C61 0.0190(12) 0.0351(15) 0.0205(12) 0.0026(11) 0.0026(10) 0.0004(10)
C62 0.0214(12) 0.0302(14) 0.0152(12) 0.0017(10) 0.0010(9) 0.0033(10)
C63 0.0185(11) 0.0127(11) 0.0173(11) 0.0006(9) 0.0038(9) 0.0019(8)
C64 0.0183(11) 0.0197(12) 0.0135(11) 0.0005(9) 0.0028(9) -0.0029(9)
C65 0.0220(12) 0.0246(13) 0.0199(12) 0.0035(9) 0.0067(9) -0.0018(9)
C66 0.0312(13) 0.0200(13) 0.0197(12) -0.0007(9) 0.0073(10) -0.0044(10)
C67 0.0214(12) 0.0210(12) 0.0195(12) 0.0032(9) 0.0026(9) 0.0000(9)
C68 0.0207(13) 0.071(2) 0.0219(13) 0.0019(13) 0.0006(11) 0.0019(13)
C69 0.046(2) 0.063(2) 0.069(2) 0.0073(19) -0.0189(18) -0.0153(17)
C70 0.0234(15) 0.085(3) 0.0365(17) -0.0021(17) -0.0040(12) -0.0056(15)
C71 0.0214(15) 0.120(3) 0.0347(17) -0.0023(18) 0.0014(13) 0.0141(17)
C72 0.0265(12) 0.0224(12) 0.0209(12) 0.0028(10) 0.0007(9) -0.0029(11)
C73 0.0359(14) 0.0270(14) 0.0266(13) 0.0036(11) -0.0083(11) -0.0054(12)
C74 0.0293(14) 0.0252(14) 0.0402(16) -0.0043(11) -0.0123(12) 0.0008(11)
C75 0.0194(13) 0.0319(15) 0.0414(16) -0.0109(12) 0.0016(11) -0.0033(11)
C76 0.0249(13) 0.0261(13) 0.0270(13) -0.0042(10) 0.0046(10) -0.0020(10)
C77 0.0260(13) 0.0175(12) 0.0260(13) 0.0040(10) 0.0085(10) -0.0016(10)
C78 0.0286(13) 0.0204(13) 0.0269(13) -0.0032(10) 0.0120(10) -0.0009(10)
C79 0.0192(12) 0.0149(12) 0.0297(13) -0.0012(10) -0.0007(10) 0.0008(9)
C80 0.0283(13) 0.0152(12) 0.0191(12) 0.0035(9) -0.0020(10) -0.0027(9)
C81 0.0248(12) 0.0165(12) 0.0162(11) -0.0005(9) 0.0016(9) -0.0014(9)
C82 0.0245(12) 0.0203(13) 0.0236(13) 0.0006(10) 0.0080(10) -0.0037(10)
C83 0.0282(13) 0.0220(14) 0.0311(13) -0.0011(11) 0.0115(10) 0.0024(10)
C84 0.0284(13) 0.0211(13) 0.0276(13) -0.0028(11) 0.0018(10) 0.0049(10)
C85 0.0272(13) 0.0164(12) 0.0210(12) 0.0007(9) 0.0003(10) -0.0027(10)
C86 0.0209(12) 0.0215(13) 0.0185(12) 0.0019(10) 0.0034(9) -0.0016(10)
C87 0.0492(18) 0.0295(16) 0.0473(18) -0.0025(13) 0.0128(15) -0.0024(13)
C88 0.057(2) 0.0421(18) 0.0444(18) 0.0033(15) 0.0086(16) 0.0009(16)
N9 0.072(2) 0.086(3) 0.081(2) 0.023(2) 0.031(2) -0.003(2)
C89 0.060(2) 0.0345(17) 0.062(2) 0.0109(15) 0.0288(18) 0.0068(15)
C90 0.0370(16) 0.0438(17) 0.0455(18) -0.0185(14) 0.0138(14) -0.0075(14)
N10 0.057(2) 0.092(3) 0.075(2) -0.026(2) 0.0193(18) -0.0233(18)

loop_
_atom_type_symbol
_atom_type_description
_atom_type_scat_dispersion_real
_atom_type_scat_dispersion_imag
_atom_type_scat_source
C C 0.0033 0.0016 'International Tables Vol C Tables 4.2.6.8 and 6.1.1.4'
H H 0.0000 0.0000 'International Tables Vol C Tables 4.2.6.8 and 6.1.1.4'
N N 0.0061 0.0033 'International Tables Vol C Tables 4.2.6.8 and 6.1.1.4'
O O 0.0106 0.0060 'International Tables Vol C Tables 4.2.6.8 and 6.1.1.4'
Fe Fe 0.3463 0.8444 'International Tables Vol C Tables 4.2.6.8 and 6.1.1.4'

loop_
_geom_angle_atom_site_label_1
_geom_angle_atom_site_label_2
_geom_angle_atom_site_label_3
_geom_angle
O2 Fe1 O1 163.67(6)
O2 Fe1 N1 81.71(7)
O1 Fe1 N1 81.97(7)
O2 Fe1 N2 98.01(7)
O1 Fe1 N2 98.31(7)
N1 Fe1 N2 178.73(8)
O2 Fe1 N4 90.38(6)
O1 Fe1 N4 90.85(6)
N1 Fe1 N4 93.70(7)
N2 Fe1 N4 87.53(7)
O2 Fe1 N3 90.87(7)
O1 Fe1 N3 89.93(6)
N1 Fe1 N3 93.44(7)
N2 Fe1 N3 85.32(7)
N4 Fe1 N3 172.85(7)
C1 O1 Fe1 114.34(13)
C15 O2 Fe1 114.62(13)
C20 N1 C6 131.22(19)
C20 N1 Fe1 114.63(14)
C6 N1 Fe1 114.15(14)
C29 N2 C33 118.5(2)
C29 N2 Fe1 121.34(15)
C33 N2 Fe1 120.11(15)
C34 N3 C38 117.2(2)
C34 N3 Fe1 121.30(15)
C38 N3 Fe1 120.90(15)
C43 N4 C39 117.4(2)
C43 N4 Fe1 121.48(15)
C39 N4 Fe1 120.92(15)
O1 C1 C2 121.8(2)
O1 C1 C6 117.41(18)
C2 C1 C6 120.75(19)
C3 C2 C1 117.6(2)
C3 C2 C7 122.03(19)
C1 C2 C7 120.39(19)
C4 C3 C2 123.1(2)
C5 C4 C3 118.6(2)
C5 C4 C11 121.3(2)
C3 C4 C11 120.09(19)
C4 C5 C6 121.01(19)
N1 C6 C5 128.92(19)
N1 C6 C1 112.13(18)
C5 C6 C1 118.95(18)
C10 C7 C8 107.17(18)
C10 C7 C9 109.3(2)
C8 C7 C9 107.33(18)
C10 C7 C2 110.68(18)
C8 C7 C2 111.84(19)
C9 C7 C2 110.37(18)
C14 C11 C12 108.6(2)
C14 C11 C13 107.2(2)
C12 C11 C13 109.1(2)
C14 C11 C4 112.12(19)
C12 C11 C4 109.2(2)
C13 C11 C4 110.63(19)
O2 C15 C16 122.0(2)
O2 C15 C20 117.48(19)
C16 C15 C20 120.5(2)
C17 C16 C15 118.1(2)
C17 C16 C21 121.5(2)
C15 C16 C21 120.4(2)
C18 C17 C16 122.9(2)
C17 C18 C19 118.6(2)
C17 C18 C25 122.5(2)
C19 C18 C25 118.9(2)
C18 C19 C20 121.3(2)
N1 C20 C19 129.9(2)
N1 C20 C15 111.55(19)
C19 C20 C15 118.60(19)
C23 C21 C22 107.18(19)
C23 C21 C24 108.9(2)
C22 C21 C24 107.64(19)
C23 C21 C16 110.86(18)
C22 C21 C16 111.6(2)
C24 C21 C16 110.46(18)
C26 C25 C27 108.4(2)
C26 C25 C18 112.9(2)
C27 C25 C18 110.1(2)
C26 C25 C28 107.8(2)
C27 C25 C28 109.4(2)
C18 C25 C28 108.2(2)
N2 C29 C30 123.1(2)
C31 C30 C29 118.4(2)
C30 C31 C32 119.3(2)
C33 C32 C31 119.2(2)
N2 C33 C32 121.6(2)
N3 C34 C35 123.2(2)
C36 C35 C34 118.9(2)
C35 C36 C37 118.5(2)
C36 C37 C38 118.9(2)
N3 C38 C37 123.3(2)
N4 C39 C40 122.7(2)
C41 C40 C39 119.5(2)
C40 C41 C42 118.1(2)
C43 C42 C41 119.2(2)
N4 C43 C42 123.1(2)
O4 Fe2 O3 162.59(6)
O4 Fe2 N5 81.68(7)
O3 Fe2 N5 80.91(7)
O4 Fe2 N6 103.47(7)
O3 Fe2 N6 93.92(7)
N5 Fe2 N6 174.79(7)
O4 Fe2 N7 89.67(6)
O3 Fe2 N7 91.82(7)
N5 Fe2 N7 93.44(7)
N6 Fe2 N7 87.39(7)
O4 Fe2 N8 90.18(7)
O3 Fe2 N8 91.20(6)
N5 Fe2 N8 96.07(7)
N6 Fe2 N8 83.27(7)
N7 Fe2 N8 170.37(7)
C44 O3 Fe2 115.15(13)
C58 O4 Fe2 114.46(13)
C49 N5 C63 131.24(19)
C49 N5 Fe2 114.81(14)
C63 N5 Fe2 113.90(14)
C72 N6 C76 118.0(2)
C72 N6 Fe2 122.80(15)
C76 N6 Fe2 118.94(16)
C77 N7 C81 117.2(2)
C77 N7 Fe2 121.45(15)
C81 N7 Fe2 121.23(15)
C82 N8 C86 117.7(2)
C82 N8 Fe2 121.37(16)
C86 N8 Fe2 120.77(15)
O3 C44 C45 122.1(2)
O3 C44 C49 117.19(19)
C45 C44 C49 120.7(2)
C46 C45 C44 117.7(2)
C46 C45 C50 122.1(2)
C44 C45 C50 120.2(2)
C45 C46 C47 123.5(2)
C48 C47 C46 118.2(2)
C48 C47 C54 122.21(19)
C46 C47 C54 119.56(19)
C47 C48 C49 121.4(2)
N5 C49 C48 129.7(2)
N5 C49 C44 111.93(19)
C48 C49 C44 118.40(19)
C51 C50 C52 107.62(19)
C51 C50 C45 111.4(2)
C52 C50 C45 110.21(19)
C51 C50 C53 107.36(18)
C52 C50 C53 109.9(2)
C45 C50 C53 110.33(19)
C57 C54 C56 108.1(2)
C57 C54 C47 112.39(18)
C56 C54 C47 110.02(18)
C57 C54 C55 108.3(2)
C56 C54 C55 108.6(2)
C47 C54 C55 109.4(2)
O4 C58 C59 122.20(19)
O4 C58 C63 118.06(19)
C59 C58 C63 119.7(2)
C60 C59 C58 118.0(2)
C60 C59 C64 122.1(2)
C58 C59 C64 119.91(19)
C59 C60 C61 123.6(2)
C62 C61 C60 117.6(2)
C62 C61 C68 122.5(2)
C60 C61 C68 119.9(2)
C61 C62 C63 121.9(2)
N5 C63 C62 129.2(2)
N5 C63 C58 111.77(19)
C62 C63 C58 119.0(2)
C65 C64 C66 107.87(18)
C65 C64 C67 107.37(18)
C66 C64 C67 108.98(18)
C65 C64 C59 111.05(18)
C66 C64 C59 110.92(18)
C67 C64 C59 110.53(18)
C70 C68 C71 112.2(3)
C70 C68 C61 113.2(2)
C71 C68 C61 111.7(2)
C70 C68 C69 106.3(3)
C71 C68 C69 104.2(3)
C61 C68 C69 108.6(2)
N6 C72 C73 122.4(2)
C74 C73 C72 119.0(2)
C75 C74 C73 119.1(2)
C74 C75 C76 119.0(2)
N6 C76 C75 122.4(2)
N7 C77 C78 123.3(2)
C77 C78 C79 118.8(2)
C80 C79 C78 118.6(2)
C79 C80 C81 118.8(2)
N7 C81 C80 123.3(2)
N8 C82 C83 123.0(2)
C82 C83 C84 119.5(2)
C83 C84 C85 118.4(2)
C84 C85 C86 118.9(2)
N8 C86 C85 122.6(2)
N9 C88 C87 176.9(4)
N10 C90 C89 176.6(4)

loop_
_geom_bond_atom_site_label_1
_geom_bond_atom_site_label_2
_geom_bond_distance
Fe1 O2 1.9492(15)
Fe1 O1 1.9505(15)
Fe1 N1 1.9824(18)
Fe1 N2 2.1451(18)
Fe1 N4 2.2384(19)
Fe1 N3 2.2522(19)
O1 C1 1.344(3)
O2 C15 1.338(3)
N1 C20 1.392(3)
N1 C6 1.395(3)
N2 C29 1.338(3)
N2 C33 1.349(3)
N3 C34 1.336(3)
N3 C38 1.341(3)
N4 C43 1.341(3)
N4 C39 1.349(3)
C1 C2 1.408(3)
C1 C6 1.434(3)
C2 C3 1.402(3)
C2 C7 1.542(3)
C3 C4 1.399(3)
C4 C5 1.395(3)
C4 C11 1.541(3)
C5 C6 1.405(3)
C7 C10 1.536(3)
C7 C8 1.536(3)
C7 C9 1.539(3)
C11 C14 1.531(4)
C11 C12 1.532(4)
C11 C13 1.535(3)
C15 C16 1.402(3)
C15 C20 1.441(3)
C16 C17 1.401(3)
C16 C21 1.545(3)
C17 C18 1.392(3)
C18 C19 1.400(3)
C18 C25 1.542(3)
C19 C20 1.401(3)
C21 C23 1.532(3)
C21 C22 1.538(3)
C21 C24 1.545(3)
C25 C26 1.523(3)
C25 C27 1.527(4)
C25 C28 1.554(4)
C29 C30 1.378(3)
C30 C31 1.377(4)
C31 C32 1.387(4)
C32 C33 1.382(3)
C34 C35 1.390(3)
C35 C36 1.381(3)
C36 C37 1.384(3)
C37 C38 1.385(3)
C39 C40 1.385(3)
C40 C41 1.382(3)
C41 C42 1.387(3)
C42 C43 1.385(3)
Fe2 O4 1.9488(15)
Fe2 O3 1.9552(15)
Fe2 N5 1.9980(18)
Fe2 N6 2.1709(19)
Fe2 N7 2.2438(19)
Fe2 N8 2.2542(19)
O3 C44 1.337(3)
O4 C58 1.334(3)
N5 C49 1.382(3)
N5 C63 1.393(3)
N6 C72 1.341(3)
N6 C76 1.351(3)
N7 C77 1.337(3)
N7 C81 1.343(3)
N8 C82 1.339(3)
N8 C86 1.345(3)
C44 C45 1.410(3)
C44 C49 1.437(3)
C45 C46 1.394(3)
C45 C50 1.544(3)
C46 C47 1.400(3)
C47 C48 1.392(3)
C47 C54 1.537(3)
C48 C49 1.413(3)
C50 C51 1.531(3)
C50 C52 1.536(3)
C50 C53 1.545(3)
C54 C57 1.530(3)
C54 C56 1.531(3)
C54 C55 1.539(3)
C58 C59 1.421(3)
C58 C63 1.434(3)
C59 C60 1.382(3)
C59 C64 1.544(3)
C60 C61 1.408(3)
C61 C62 1.390(3)
C61 C68 1.544(3)
C62 C63 1.399(3)
C64 C65 1.532(3)
C64 C66 1.534(3)
C64 C67 1.537(3)
C68 C70 1.491(4)
C68 C71 1.504(4)
C68 C69 1.594(5)
C72 C73 1.382(3)
C73 C74 1.380(4)
C74 C75 1.375(4)
C75 C76 1.379(4)
C77 C78 1.385(3)
C78 C79 1.388(3)
C79 C80 1.380(3)
C80 C81 1.387(3)
C82 C83 1.371(4)
C83 C84 1.380(4)
C84 C85 1.384(3)
C85 C86 1.387(3)
C87 C88 1.452(4)
C88 N9 1.131(4)
C89 C90 1.441(4)
C90 N10 1.151(4)
